data_7159817
loop_
_publ_author_name
'Duan, Fangfang'
'Qin, Chunlun'
'Sang, Zihuan'
'Wei, Xiaoyi'
'Ruan, Hanli'

_publ_section_title
;
 Lignans and [11]-chaetoglobosins from <i>Pseudeurotium bakeri</i> and
 their immunosuppressive activity.
;
_journal_issue 11
_journal_name_full 'Organic &amp; biomolecular chemistry'
_journal_page_first 2271
_journal_page_last 2278
_journal_paper_doi 10.1039/d3ob02109b
_journal_volume 22
_journal_year 2024
_chemical_absolute_configuration ad
_chemical_formula_moiety 'C40 H45 F3 N2 O6, C1 H1 Cl3'
_chemical_formula_sum 'C41 H46 Cl3 F3 N2 O6'
_chemical_formula_weight 826.15
_space_group_crystal_system monoclinic
_space_group_IT_number 4
_space_group_name_Hall 'P 2yb'
_space_group_name_H-M_alt 'P 1 21 1'
_atom_sites_solution_hydrogens geom
_atom_sites_solution_primary dual
_audit_creation_date 2022-03-17
_audit_creation_method
; 
Olex2 1.3 
(compiled 2020.11.12 svn.r5f609507 for OlexSys, GUI svn.r6408) 
;
_audit_update_record
;
2023-12-25 deposited with the CCDC.	2024-02-19 downloaded from the CCDC.
;
_cell_angle_alpha 90
_cell_angle_beta 101.029(4)
_cell_angle_gamma 90
_cell_formula_units_Z 2
_cell_length_a 14.4485(12)
_cell_length_b 8.6090(7)
_cell_length_c 16.5929(14)
_cell_measurement_reflns_used 9650
_cell_measurement_temperature 100.0
_cell_measurement_theta_max 59.03
_cell_measurement_theta_min 2.36
_cell_volume 2025.8(3)
_computing_cell_refinement 'SAINT V8.40B Bruker-AXS, Madison WI for PHOTON III'
_computing_data_collection 'Bruker APEX3 Bruker-AXS, Madison WI'
_computing_data_reduction 'SAINT V8.40B Bruker-AXS, Madison WI for PHOTON III'
_computing_molecular_graphics 'Bruker SHELXTL Bruker-AXS, Madison WI and local programs'
_computing_publication_material 'Bruker SHELXTL Bruker-AXS, Madison WI'
_computing_structure_refinement 'SHELXL-2018/3 (Sheldrick, 2018)'
_computing_structure_solution 'SHELXT 2018/2 (Sheldrick, 2018)'
_diffrn_ambient_temperature 100.0
_diffrn_detector 'Bruker Photon III 28 detector'
_diffrn_detector_area_resol_mean ' 7.39 for PHOTON III'
_diffrn_detector_type 'Bruker Photon III 28'
_diffrn_measured_fraction_theta_full 0.995
_diffrn_measured_fraction_theta_max 0.995
_diffrn_measurement_device 'Bruker D8 Venture'
_diffrn_measurement_device_type 'Bruker Photon III'
_diffrn_measurement_method 'Profile data from \q/2\q scans'
_diffrn_radiation_monochromator 'Metaljet Helios MX'
_diffrn_radiation_probe x-ray
_diffrn_radiation_type Synchrotron
_diffrn_radiation_wavelength 1.34139
_diffrn_radiation_xray_symbol 'Ga K\a'
_diffrn_reflns_av_R_equivalents 0.1448
_diffrn_reflns_av_unetI/netI 0.0687
_diffrn_reflns_Laue_measured_fraction_full 0.995
_diffrn_reflns_Laue_measured_fraction_max 0.995
_diffrn_reflns_limit_h_max 17
_diffrn_reflns_limit_h_min -17
_diffrn_reflns_limit_k_max 10
_diffrn_reflns_limit_k_min -10
_diffrn_reflns_limit_l_max 19
_diffrn_reflns_limit_l_min -19
_diffrn_reflns_number 91830
_diffrn_reflns_point_group_measured_fraction_full 0.996
_diffrn_reflns_point_group_measured_fraction_max 0.996
_diffrn_reflns_theta_full 52.499
_diffrn_reflns_theta_max 52.499
_diffrn_reflns_theta_min 2.360
_diffrn_source 'METALJET liquid metal X-ray source'
_diffrn_source_current 3.57
_diffrn_source_power 0.2497215
_diffrn_source_target Ga
_diffrn_source_type 'Sealed X-ray tube'
_diffrn_source_voltage 69.95
_diffrn_standards_number 0
_exptl_absorpt_coefficient_mu 1.697
_exptl_absorpt_correction_T_max 0.6750
_exptl_absorpt_correction_T_min 0.5355
_exptl_absorpt_correction_type multi-scan
_exptl_absorpt_process_details 'SADABS-2016/2 - Bruker AXS, Madison WI for PHOTON III'
_exptl_crystal_colour colourless
_exptl_crystal_colour_primary colourless
_exptl_crystal_density_diffrn 1.354
_exptl_crystal_description needle
_exptl_crystal_F_000 864
_exptl_crystal_size_max 0.1
_exptl_crystal_size_mid 0.05
_exptl_crystal_size_min 0.02
_refine_diff_density_max 0.643
_refine_diff_density_min -0.596
_refine_diff_density_rms 0.105
_refine_ls_abs_structure_details
; 
 Flack x determined using 2126 quotients [(I+)-(I-)]/[(I+)+(I-)] 
 (Parsons, Flack and Wagner, Acta Cryst. B69 (2013) 249-259). 
;
_refine_ls_abs_structure_Flack 0.11(3)
_refine_ls_extinction_coef 0.020(3)
_refine_ls_extinction_expression Fc^*^=kFc[1+0.001xFc^2^\l^3^/sin(2\q)]^-1/4^
_refine_ls_extinction_method 'SHELXL-2018/3 (Sheldrick 2018)'
_refine_ls_goodness_of_fit_ref 1.058
_refine_ls_hydrogen_treatment constr
_refine_ls_matrix_type full
_refine_ls_number_parameters 515
_refine_ls_number_reflns 6992
_refine_ls_number_restraints 13
_refine_ls_restrained_S_all 1.061
_refine_ls_R_factor_all 0.1005
_refine_ls_R_factor_gt 0.0889
_refine_ls_shift/su_max 0.000
_refine_ls_shift/su_mean 0.000
_refine_ls_structure_factor_coef Fsqd
_refine_ls_weighting_details 'w=1/[\s^2^(Fo^2^)+(0.1810P)^2^+0.2977P] where P=(Fo^2^+2Fc^2^)/3'
_refine_ls_weighting_scheme calc
_refine_ls_wR_factor_gt 0.2401
_refine_ls_wR_factor_ref 0.2500
_reflns_Friedel_coverage 0.864
_reflns_Friedel_fraction_full 0.997
_reflns_Friedel_fraction_max 0.997
_reflns_number_gt 5613
_reflns_number_total 6992
_reflns_threshold_expression 'I > 2\s(I)'
_cod_data_source_file d3ob02109b2.cif
_cod_data_source_block 220301j_0m
_cod_depositor_comments
;
The following automatic conversions were performed:

data item '_diffrn_radiation_probe' value 'X-ray' was changed to
'x-ray' in accordance with the
/home/data/users/saulius/crontab/automatic-downloads/rss-feeds/RSC/lib/dictionaries/cif_core.dic
dictionary named 'cif_core.dic' version 2.4.2 last updated on
2011-04-26.

Automatic conversion script
Id: cif_fix_values 8170 2020-07-09 18:12:32Z antanas 

 Adding full bibliography for 7159816--7159818.cif.
;
_cod_database_code 7159817
_shelx_shelxl_version_number 2018/3
_shelx_space_group_comment
; 
The symmetry employed for this shelxl refinement is uniquely defined 
by the following loop, which should always be used as a source of 
symmetry information in preference to the above space-group names. 
They are only intended as comments. 
;
_shelx_estimated_absorpt_t_max 0.967
_shelx_estimated_absorpt_t_min 0.849
_olex2_refinement_description
; 
1. Fixed Uiso 
 At 1.2 times of: 
  All C(H) groups, All C(H,H) groups, All N(H) groups 
 At 1.5 times of: 
  All C(H,H,H) groups 
2. Restrained distances 
 Cl2S-C1S = Cl1S-C1S = Cl3S-C1S = Cl2T-C1T = Cl3T-C1T = Cl1T-C1T 
 1.73 with sigma of 0.02 
 Cl3S-C1S \\sim Cl3T-C1T 
 with sigma of 0.02 
 Cl1S-Cl2S \\sim Cl1T-Cl2T 
 with sigma of 0.04 
 Cl1S-C1S \\sim Cl1T-C1T 
 with sigma of 0.02 
 Cl2S-C1S \\sim Cl2T-C1T 
 with sigma of 0.02 
 Cl3S-Cl1S \\sim Cl3T-Cl1T 
 with sigma of 0.04 
 Cl3S-Cl2S \\sim Cl3T-Cl2T 
 with sigma of 0.04 
3. Uiso/Uaniso restraints and constraints 
Uanis(C1S) = Uanis(C1T) 
Uanis(Cl2S) = Uanis(Cl1T) 
Uanis(Cl3S) = Uanis(Cl3T) 
Uanis(Cl1S) = Uanis(Cl2T) 
4. Others 
 Sof(C1T)=Sof(H1T)=Sof(Cl1T)=Sof(Cl2T)=Sof(Cl3T)=1-FVAR(1) 
 Sof(C1S)=Sof(H1S)=Sof(Cl1S)=Sof(Cl2S)=Sof(Cl3S)=FVAR(1) 
5.a Ternary CH refined with riding coordinates: 
 C3(H3), C4(H4), C5(H5), C8(H8), C16(H16), C18(H18), C19(H19), C1S(H1S), 
 C1T(H1T) 
5.b Secondary CH2 refined with riding coordinates: 
 C10(H10A,H10B), C15(H15A,H15B), C17(H17A,H17B), C20(H20A,H20B) 
5.c Aromatic/amide H refined with riding coordinates: 
 C2"(H2"), C2'(H2'), C3"(H3"), C4"(H4"), C5"(H5"), C5'(H5'), C6"(H6"), 
 C6'(H6'), C7(H7), C7'(H7'), C8'(H8'), C13(H13), C14(H14), N1'(H1'), N2(H2) 
5.d Idealised Me refined as rotating group: 
 C9"(H9"A,H9"B,H9"C), C11(H11A,H11B,H11C), C12(H12A,H12B,H12C), C22(H22A,H22B, 
 H22C), C23(H23A,H23B,H23C) 
;
_olex2_submission_special_instructions 'No special instructions were received'

loop_
_space_group_symop_operation_xyz
'x, y, z'
'-x, y+1/2, -z'

loop_
_atom_site_label
_atom_site_type_symbol
_atom_site_fract_x
_atom_site_fract_y
_atom_site_fract_z
_atom_site_U_iso_or_equiv
_atom_site_adp_type
_atom_site_occupancy
_atom_site_site_symmetry_order
_atom_site_calc_flag
_atom_site_refinement_flags_posn
_atom_site_refinement_flags_adp
_atom_site_refinement_flags_occupancy
_atom_site_disorder_assembly
_atom_site_disorder_group
C1 C 0.4927(5) 0.1571(8) 0.3240(4) 0.0388(15) Uani 1 1 d . . . . .
C1" C 0.9138(5) 0.7777(7) 0.1341(4) 0.0396(15) Uani 1 1 d . . . . .
C2" C 0.9564(5) 0.9095(9) 0.1083(5) 0.0446(16) Uani 1 1 d . . . . .
H2" H 0.980866 0.905649 0.059164 0.053 Uiso 1 1 calc R U . . .
C2' C 0.4472(6) 0.6782(8) 0.3686(4) 0.0472(17) Uani 1 1 d . . . . .
H2' H 0.385265 0.714809 0.347753 0.057 Uiso 1 1 calc R U . . .
C3 C 0.3809(5) 0.2844(8) 0.3859(5) 0.0442(16) Uani 1 1 d . . . . .
H3 H 0.329354 0.224426 0.404167 0.053 Uiso 1 1 calc R U . . .
C3" C 0.9633(5) 1.0452(8) 0.1533(5) 0.0482(18) Uani 1 1 d . . . . .
H3" H 0.991341 1.134699 0.134514 0.058 Uiso 1 1 calc R U . . .
C3' C 0.4691(5) 0.5445(8) 0.4136(4) 0.0424(16) Uani 1 1 d . . . . .
C4 C 0.3526(5) 0.3140(8) 0.2922(4) 0.0452(17) Uani 1 1 d . . . . .
H4 H 0.346530 0.428667 0.283069 0.054 Uiso 1 1 calc R U . . .
C4" C 0.9289(6) 1.0509(8) 0.2263(5) 0.0484(17) Uani 1 1 d . . . . .
H4" H 0.934331 1.143409 0.258042 0.058 Uiso 1 1 calc R U . . .
C4' C 0.5699(6) 0.5350(8) 0.4322(4) 0.0442(16) Uani 1 1 d . . . . .
C5 C 0.2557(6) 0.2362(10) 0.2537(5) 0.0537(19) Uani 1 1 d . . . . .
H5 H 0.237708 0.280011 0.197030 0.064 Uiso 1 1 calc R U . . .
C5" C 0.8876(6) 0.9220(9) 0.2517(5) 0.0516(19) Uani 1 1 d . . . . .
H5" H 0.863813 0.926544 0.301207 0.062 Uiso 1 1 calc R U . . .
C5' C 0.6369(6) 0.4327(10) 0.4768(5) 0.053(2) Uani 1 1 d . . . . .
H5' H 0.617762 0.342495 0.502262 0.064 Uiso 1 1 calc R U . . .
C6 C 0.2712(6) 0.0629(10) 0.2426(5) 0.0543(19) Uani 1 1 d . . . . .
C6" C 0.8790(6) 0.7826(8) 0.2065(4) 0.0449(16) Uani 1 1 d . . . . .
H6" H 0.850124 0.693866 0.225136 0.054 Uiso 1 1 calc R U . . .
C6' C 0.7332(7) 0.4683(13) 0.4824(6) 0.068(2) Uani 1 1 d . . . . .
H6' H 0.778788 0.400393 0.512773 0.081 Uiso 1 1 calc R U . . .
C7 C 0.3393(6) 0.0292(9) 0.2030(5) 0.0535(19) Uani 1 1 d . . . . .
H7 H 0.350426 -0.076362 0.191016 0.064 Uiso 1 1 calc R U . . .
C7" C 0.9092(6) 0.6282(8) 0.0838(4) 0.0424(16) Uani 1 1 d . . . . .
C7' C 0.7637(7) 0.5941(15) 0.4468(6) 0.074(3) Uani 1 1 d . . . . .
H7' H 0.829412 0.610772 0.450958 0.089 Uiso 1 1 calc R U . . .
C8 C 0.3993(6) 0.1526(8) 0.1763(4) 0.0473(17) Uani 1 1 d . . . . .
H8 H 0.356310 0.220091 0.136677 0.057 Uiso 1 1 calc R U . . .
C8" C 0.8483(6) 0.6487(8) -0.0021(4) 0.0484(18) Uani 1 1 d . . . . .
C8' C 0.7002(7) 0.6990(11) 0.4044(5) 0.062(2) Uani 1 1 d . . . . .
H8' H 0.721163 0.790532 0.381399 0.074 Uiso 1 1 calc R U . . .
C9 C 0.4363(5) 0.2559(7) 0.2553(4) 0.0412(16) Uani 1 1 d . . . . .
C9" C 1.0791(6) 0.5929(10) 0.1306(5) 0.0524(18) Uani 1 1 d . . . . .
H9"A H 1.090962 0.701507 0.147133 0.079 Uiso 1 1 calc R U . . .
H9"B H 1.134074 0.550971 0.111371 0.079 Uiso 1 1 calc R U . . .
H9"C H 1.067687 0.532153 0.177690 0.079 Uiso 1 1 calc R U . . .
C9' C 0.6048(6) 0.6669(9) 0.3964(4) 0.0499(19) Uani 1 1 d . . . . .
C10 C 0.3995(6) 0.4348(8) 0.4382(4) 0.0441(17) Uani 1 1 d . . . . .
H10A H 0.338909 0.490243 0.435078 0.053 Uiso 1 1 calc R U . . .
H10B H 0.422129 0.404815 0.496203 0.053 Uiso 1 1 calc R U . . .
C10" C 0.8719(5) 0.4941(7) 0.1305(4) 0.0410(16) Uani 1 1 d . . . . .
C11 C 0.1759(6) 0.2792(12) 0.2974(6) 0.065(2) Uani 1 1 d . . . . .
H11A H 0.115618 0.246007 0.264175 0.097 Uiso 1 1 calc R U . . .
H11B H 0.175157 0.391964 0.305363 0.097 Uiso 1 1 calc R U . . .
H11C H 0.185429 0.227294 0.350955 0.097 Uiso 1 1 calc R U . . .
C12 C 0.2090(7) -0.0540(12) 0.2731(6) 0.071(3) Uani 1 1 d . . . . .
H12A H 0.230691 -0.159041 0.263629 0.106 Uiso 1 1 calc R U . . .
H12B H 0.143887 -0.040738 0.243661 0.106 Uiso 1 1 calc R U . . .
H12C H 0.211677 -0.038474 0.332049 0.106 Uiso 1 1 calc R U . . .
C13 C 0.4749(6) 0.0949(9) 0.1320(5) 0.0478(18) Uani 1 1 d . . . . .
H13 H 0.508937 0.004474 0.152741 0.057 Uiso 1 1 calc R U . . .
C14 C 0.4967(6) 0.1612(9) 0.0667(4) 0.0476(18) Uani 1 1 d . . . . .
H14 H 0.461515 0.250637 0.045896 0.057 Uiso 1 1 calc R U . . .
C15 C 0.5717(6) 0.1087(8) 0.0223(5) 0.0486(18) Uani 1 1 d . . . . .
H15A H 0.543605 0.096644 -0.036595 0.058 Uiso 1 1 calc R U . . .
H15B H 0.594375 0.005249 0.043546 0.058 Uiso 1 1 calc R U . . .
C16 C 0.6570(6) 0.2190(9) 0.0303(4) 0.0456(17) Uani 1 1 d . . . . .
H16 H 0.633094 0.326767 0.016784 0.055 Uiso 1 1 calc R U . . .
C17 C 0.7166(6) 0.2192(8) 0.1184(4) 0.0446(16) Uani 1 1 d . . . . .
H17A H 0.685711 0.148688 0.152302 0.053 Uiso 1 1 calc R U . . .
H17B H 0.778946 0.173933 0.115889 0.053 Uiso 1 1 calc R U . . .
C18 C 0.7331(5) 0.3738(8) 0.1630(4) 0.0403(16) Uani 1 1 d . . . . .
H18 H 0.777013 0.356737 0.216651 0.048 Uiso 1 1 calc R U . . .
C19 C 0.6469(5) 0.4596(7) 0.1790(4) 0.0394(15) Uani 1 1 d . . . . .
H19 H 0.601072 0.474365 0.126154 0.047 Uiso 1 1 calc R U . . .
C20 C 0.6004(5) 0.3674(7) 0.2389(4) 0.0397(15) Uani 1 1 d . . . . .
H20A H 0.614816 0.255829 0.233707 0.048 Uiso 1 1 calc R U . . .
H20B H 0.628436 0.399930 0.295589 0.048 Uiso 1 1 calc R U . . .
C21 C 0.4948(5) 0.3875(8) 0.2259(4) 0.0380(15) Uani 1 1 d . . . . .
C22 C 0.7190(7) 0.1718(10) -0.0312(5) 0.056(2) Uani 1 1 d . . . . .
H22A H 0.737958 0.062989 -0.022135 0.085 Uiso 1 1 calc R U . . .
H22B H 0.775223 0.237865 -0.023366 0.085 Uiso 1 1 calc R U . . .
H22C H 0.683253 0.184572 -0.087254 0.085 Uiso 1 1 calc R U . . .
C23 C 0.6334(7) 0.7344(9) 0.1694(5) 0.057(2) Uani 1 1 d . . . . .
H23A H 0.658085 0.742873 0.118541 0.086 Uiso 1 1 calc R U . . .
H23B H 0.648156 0.829480 0.201804 0.086 Uiso 1 1 calc R U . . .
H23C H 0.564910 0.719986 0.156116 0.086 Uiso 1 1 calc R U . . .
F1 F 0.7629(3) 0.7089(5) 0.0015(3) 0.0548(11) Uani 1 1 d . . . . .
F2 F 0.8347(4) 0.5156(5) -0.0419(2) 0.0585(12) Uani 1 1 d . . . . .
F3 F 0.8877(3) 0.7456(5) -0.0483(2) 0.0568(12) Uani 1 1 d . . . . .
N1' N 0.5290(6) 0.7506(7) 0.3586(4) 0.0550(17) Uani 1 1 d . . . . .
H1' H 0.531908 0.838031 0.331696 0.066 Uiso 1 1 calc R U . . .
N2 N 0.4631(5) 0.1853(7) 0.3925(3) 0.0443(14) Uani 1 1 d . . . . .
H2 H 0.491622 0.146371 0.439775 0.053 Uiso 1 1 calc R U . . .
O1 O 0.5563(4) 0.0643(5) 0.3157(3) 0.0467(12) Uani 1 1 d . . . . .
O2 O 0.4546(4) 0.4983(6) 0.1907(3) 0.0482(12) Uani 1 1 d . . . . .
O3 O 0.6749(4) 0.6074(5) 0.2148(3) 0.0434(12) Uani 1 1 d . . . . .
O4 O 0.7779(4) 0.4818(5) 0.1132(3) 0.0419(11) Uani 1 1 d . . . . .
O5 O 0.9235(4) 0.4100(6) 0.1771(4) 0.0565(14) Uani 1 1 d . . . . .
O6 O 0.9976(4) 0.5843(6) 0.0654(3) 0.0460(12) Uani 1 1 d . . . . .
C1S C 0.0574(11) 0.631(2) 0.5056(10) 0.117(7) Uani 0.765(5) 1 d D . P A 1
H1S H 0.009857 0.547581 0.509002 0.140 Uiso 0.765(5) 1 calc R U P A 1
Cl1S Cl 0.0459(5) 0.7739(8) 0.5796(4) 0.135(2) Uani 0.765(5) 1 d D . P A 1
Cl2S Cl 0.1663(4) 0.5449(7) 0.5227(4) 0.123(2) Uani 0.765(5) 1 d D . P A 1
Cl3S Cl 0.0300(4) 0.7117(9) 0.4070(3) 0.130(2) Uani 0.765(5) 1 d D . P A 1
C1T C 0.1114(17) 0.617(9) 0.5122(16) 0.117(7) Uani 0.235(5) 1 d D . P A 2
H1T H 0.101997 0.502844 0.504968 0.140 Uiso 0.235(5) 1 calc R U P A 2
Cl1T Cl 0.2250(12) 0.599(2) 0.5749(12) 0.123(2) Uani 0.235(5) 1 d D . P A 2
Cl2T Cl 0.0136(16) 0.642(3) 0.5572(13) 0.135(2) Uani 0.235(5) 1 d D . P A 2
Cl3T Cl 0.0990(14) 0.654(3) 0.4064(11) 0.130(2) Uani 0.235(5) 1 d D . P A 2

loop_
_atom_site_aniso_label
_atom_site_aniso_U_11
_atom_site_aniso_U_22
_atom_site_aniso_U_33
_atom_site_aniso_U_23
_atom_site_aniso_U_13
_atom_site_aniso_U_12
C1 0.047(4) 0.028(3) 0.042(3) 0.008(3) 0.008(3) -0.004(3)
C1" 0.056(4) 0.020(3) 0.044(4) 0.003(3) 0.011(3) 0.000(3)
C2" 0.055(4) 0.037(4) 0.042(4) 0.003(3) 0.009(3) -0.009(3)
C2' 0.068(5) 0.033(3) 0.042(4) -0.006(3) 0.014(3) 0.001(3)
C3 0.050(4) 0.036(3) 0.047(4) 0.001(3) 0.009(3) -0.007(3)
C3" 0.053(4) 0.028(3) 0.061(5) 0.005(3) 0.005(3) 0.000(3)
C3' 0.059(4) 0.033(3) 0.035(3) -0.003(3) 0.008(3) -0.001(3)
C4 0.058(4) 0.033(3) 0.044(4) 0.007(3) 0.007(3) -0.001(3)
C4" 0.063(5) 0.033(3) 0.048(4) -0.008(3) 0.007(3) -0.002(3)
C4' 0.065(5) 0.035(3) 0.035(3) -0.005(3) 0.016(3) -0.004(3)
C5 0.061(5) 0.047(4) 0.049(4) -0.001(3) 0.000(4) -0.001(4)
C5" 0.075(5) 0.038(4) 0.044(4) -0.008(3) 0.015(4) -0.001(4)
C5' 0.069(6) 0.050(4) 0.042(4) -0.001(3) 0.014(4) 0.000(4)
C6 0.055(5) 0.053(4) 0.050(4) -0.006(4) 0.000(4) -0.013(4)
C6" 0.067(5) 0.028(3) 0.040(3) 0.001(3) 0.011(3) -0.003(3)
C6' 0.065(6) 0.078(6) 0.060(5) -0.011(5) 0.011(4) 0.011(5)
C7 0.062(5) 0.041(4) 0.054(4) -0.008(3) 0.000(4) -0.006(4)
C7" 0.062(4) 0.032(3) 0.035(3) -0.002(3) 0.012(3) -0.005(3)
C7' 0.060(5) 0.102(8) 0.066(5) -0.022(6) 0.024(5) -0.024(6)
C8 0.070(5) 0.033(3) 0.035(3) -0.005(3) -0.002(3) 0.001(3)
C8" 0.070(5) 0.039(4) 0.035(3) 0.008(3) 0.007(3) -0.010(4)
C8' 0.072(6) 0.062(5) 0.058(5) -0.016(4) 0.026(4) -0.028(5)
C9 0.064(4) 0.020(3) 0.039(3) 0.000(2) 0.007(3) -0.003(3)
C9" 0.051(4) 0.045(4) 0.061(5) -0.002(3) 0.012(4) -0.003(4)
C9' 0.076(5) 0.040(4) 0.040(4) -0.011(3) 0.025(3) -0.015(4)
C10 0.060(5) 0.040(4) 0.033(3) -0.002(3) 0.012(3) -0.005(3)
C10" 0.063(5) 0.024(3) 0.036(3) -0.009(3) 0.010(3) -0.004(3)
C11 0.058(5) 0.061(5) 0.072(6) -0.010(4) 0.005(4) -0.005(4)
C12 0.067(6) 0.061(5) 0.079(6) 0.004(5) 0.002(5) -0.025(5)
C13 0.060(5) 0.032(3) 0.047(4) -0.003(3) -0.001(3) -0.006(3)
C14 0.064(5) 0.034(3) 0.041(4) -0.006(3) -0.002(3) -0.001(3)
C15 0.070(5) 0.032(3) 0.042(4) -0.006(3) 0.008(3) 0.002(3)
C16 0.064(5) 0.032(3) 0.041(4) -0.004(3) 0.012(3) 0.000(3)
C17 0.061(4) 0.029(3) 0.045(4) 0.001(3) 0.015(3) 0.004(3)
C18 0.058(4) 0.031(3) 0.033(3) 0.006(3) 0.010(3) -0.004(3)
C19 0.056(4) 0.027(3) 0.034(3) 0.000(2) 0.008(3) -0.004(3)
C20 0.061(4) 0.024(3) 0.033(3) 0.001(2) 0.008(3) -0.001(3)
C21 0.049(4) 0.028(3) 0.037(3) -0.002(3) 0.008(3) -0.001(3)
C22 0.083(6) 0.038(4) 0.053(4) -0.001(3) 0.024(4) -0.001(4)
C23 0.082(6) 0.027(3) 0.060(5) 0.002(3) 0.008(4) -0.001(4)
F1 0.071(3) 0.044(2) 0.045(2) 0.0075(18) 0.000(2) -0.003(2)
F2 0.092(3) 0.042(2) 0.041(2) -0.0060(18) 0.011(2) -0.016(2)
F3 0.083(3) 0.048(2) 0.039(2) 0.0059(18) 0.009(2) -0.012(2)
N1' 0.096(5) 0.027(3) 0.045(3) 0.001(2) 0.021(3) -0.008(3)
N2 0.065(4) 0.030(3) 0.038(3) 0.007(2) 0.010(3) -0.006(3)
O1 0.063(3) 0.030(2) 0.046(3) 0.005(2) 0.007(2) -0.002(2)
O2 0.069(3) 0.033(2) 0.043(3) 0.012(2) 0.013(2) 0.010(2)
O3 0.063(3) 0.028(2) 0.040(2) -0.0014(19) 0.013(2) -0.001(2)
O4 0.054(3) 0.038(2) 0.035(2) 0.002(2) 0.011(2) 0.000(2)
O5 0.060(3) 0.037(3) 0.069(4) 0.014(3) 0.005(3) -0.001(2)
O6 0.059(3) 0.034(2) 0.046(3) -0.007(2) 0.013(2) 0.000(2)
C1S 0.099(14) 0.115(13) 0.147(15) 0.033(12) 0.050(14) -0.022(14)
Cl1S 0.160(5) 0.133(4) 0.124(4) 0.052(4) 0.060(3) 0.042(4)
Cl2S 0.107(4) 0.121(4) 0.149(4) 0.073(4) 0.048(3) 0.043(3)
Cl3S 0.114(4) 0.156(5) 0.119(3) 0.041(4) 0.017(3) 0.012(3)
C1T 0.099(14) 0.115(13) 0.147(15) 0.033(12) 0.050(14) -0.022(14)
Cl1T 0.107(4) 0.121(4) 0.149(4) 0.073(4) 0.048(3) 0.043(3)
Cl2T 0.160(5) 0.133(4) 0.124(4) 0.052(4) 0.060(3) 0.042(4)
Cl3T 0.114(4) 0.156(5) 0.119(3) 0.041(4) 0.017(3) 0.012(3)

loop_
_atom_type_symbol
_atom_type_description
_atom_type_scat_dispersion_real
_atom_type_scat_dispersion_imag
_atom_type_scat_source
C C 0.0137 0.0067 'International Tables Vol C Tables 4.2.6.8 and 6.1.1.4'
H H 0.0000 0.0000 'International Tables Vol C Tables 4.2.6.8 and 6.1.1.4'
Cl Cl 0.3281 0.5435 'International Tables Vol C Tables 4.2.6.8 and 6.1.1.4'
F F 0.0583 0.0400 'International Tables Vol C Tables 4.2.6.8 and 6.1.1.4'
N N 0.0241 0.0134 'International Tables Vol C Tables 4.2.6.8 and 6.1.1.4'
O O 0.0389 0.0241 'International Tables Vol C Tables 4.2.6.8 and 6.1.1.4'

loop_
_geom_angle_atom_site_label_1
_geom_angle_atom_site_label_2
_geom_angle_atom_site_label_3
_geom_angle
_geom_angle_site_symmetry_1
_geom_angle_site_symmetry_3
_geom_angle_publ_flag
N2 C1 C9 109.1(6) . . ?
O1 C1 C9 125.1(6) . . ?
O1 C1 N2 125.7(6) . . ?
C2" C1" C7" 119.5(6) . . ?
C6" C1" C2" 119.6(6) . . ?
C6" C1" C7" 120.8(6) . . ?
C1" C2" H2" 119.6 . . ?
C3" C2" C1" 120.9(7) . . ?
C3" C2" H2" 119.6 . . ?
C3' C2' H2' 125.3 . . ?
N1' C2' H2' 125.3 . . ?
N1' C2' C3' 109.4(7) . . ?
C4 C3 H3 108.7 . . ?
C4 C3 C10 114.1(6) . . ?
C10 C3 H3 108.7 . . ?
N2 C3 H3 108.7 . . ?
N2 C3 C4 103.2(6) . . ?
N2 C3 C10 113.3(6) . . ?
C2" C3" H3" 120.1 . . ?
C2" C3" C4" 119.8(7) . . ?
C4" C3" H3" 120.1 . . ?
C2' C3' C4' 106.4(7) . . ?
C2' C3' C10 125.5(7) . . ?
C4' C3' C10 128.0(6) . . ?
C3 C4 H4 108.2 . . ?
C3 C4 C5 112.4(6) . . ?
C5 C4 H4 108.2 . . ?
C9 C4 C3 105.6(6) . . ?
C9 C4 H4 108.2 . . ?
C9 C4 C5 113.9(6) . . ?
C3" C4" H4" 120.3 . . ?
C5" C4" C3" 119.3(7) . . ?
C5" C4" H4" 120.3 . . ?
C5' C4' C3' 135.7(7) . . ?
C5' C4' C9' 117.2(7) . . ?
C9' C4' C3' 107.0(7) . . ?
C4 C5 H5 105.8 . . ?
C6 C5 C4 109.0(7) . . ?
C6 C5 H5 105.8 . . ?
C11 C5 C4 113.6(7) . . ?
C11 C5 H5 105.8 . . ?
C11 C5 C6 116.0(8) . . ?
C4" C5" H5" 119.1 . . ?
C4" C5" C6" 121.9(7) . . ?
C6" C5" H5" 119.1 . . ?
C4' C5' H5' 121.0 . . ?
C4' C5' C6' 117.9(8) . . ?
C6' C5' H5' 121.0 . . ?
C7 C6 C5 114.7(8) . . ?
C7 C6 C12 125.0(9) . . ?
C12 C6 C5 120.2(8) . . ?
C1" C6" C5" 118.5(7) . . ?
C1" C6" H6" 120.8 . . ?
C5" C6" H6" 120.8 . . ?
C5' C6' H6' 118.4 . . ?
C7' C6' C5' 123.2(10) . . ?
C7' C6' H6' 118.4 . . ?
C6 C7 H7 119.2 . . ?
C6 C7 C8 121.5(8) . . ?
C8 C7 H7 119.2 . . ?
C1" C7" C8" 111.6(6) . . ?
C1" C7" C10" 109.8(5) . . ?
C8" C7" C10" 111.0(6) . . ?
O6 C7" C1" 113.2(6) . . ?
O6 C7" C8" 102.1(6) . . ?
O6 C7" C10" 108.9(6) . . ?
C6' C7' H7' 119.7 . . ?
C6' C7' C8' 120.6(9) . . ?
C8' C7' H7' 119.7 . . ?
C7 C8 H8 106.6 . . ?
C7 C8 C9 106.1(6) . . ?
C7 C8 C13 115.2(6) . . ?
C9 C8 H8 106.6 . . ?
C13 C8 H8 106.6 . . ?
C13 C8 C9 115.1(6) . . ?
F1 C8" C7" 111.7(6) . . ?
F2 C8" C7" 111.7(6) . . ?
F2 C8" F1 107.8(6) . . ?
F2 C8" F3 107.2(6) . . ?
F3 C8" C7" 112.0(6) . . ?
F3 C8" F1 106.2(6) . . ?
C7' C8' H8' 121.0 . . ?
C7' C8' C9' 118.0(9) . . ?
C9' C8' H8' 121.0 . . ?
C1 C9 C4 103.4(5) . . ?
C1 C9 C8 110.6(5) . . ?
C1 C9 C21 113.4(6) . . ?
C4 C9 C8 110.1(6) . . ?
C4 C9 C21 113.9(5) . . ?
C21 C9 C8 105.5(5) . . ?
H9"A C9" H9"B 109.5 . . ?
H9"A C9" H9"C 109.5 . . ?
H9"B C9" H9"C 109.5 . . ?
O6 C9" H9"A 109.5 . . ?
O6 C9" H9"B 109.5 . . ?
O6 C9" H9"C 109.5 . . ?
C8' C9' C4' 123.1(8) . . ?
N1' C9' C4' 107.4(7) . . ?
N1' C9' C8' 129.5(8) . . ?
C3 C10 H10A 108.4 . . ?
C3 C10 H10B 108.4 . . ?
C3' C10 C3 115.4(6) . . ?
C3' C10 H10A 108.4 . . ?
C3' C10 H10B 108.4 . . ?
H10A C10 H10B 107.5 . . ?
O4 C10" C7" 112.9(6) . . ?
O5 C10" C7" 122.5(7) . . ?
O5 C10" O4 124.5(6) . . ?
C5 C11 H11A 109.5 . . ?
C5 C11 H11B 109.5 . . ?
C5 C11 H11C 109.5 . . ?
H11A C11 H11B 109.5 . . ?
H11A C11 H11C 109.5 . . ?
H11B C11 H11C 109.5 . . ?
C6 C12 H12A 109.5 . . ?
C6 C12 H12B 109.5 . . ?
C6 C12 H12C 109.5 . . ?
H12A C12 H12B 109.5 . . ?
H12A C12 H12C 109.5 . . ?
H12B C12 H12C 109.5 . . ?
C8 C13 H13 117.7 . . ?
C14 C13 C8 124.6(7) . . ?
C14 C13 H13 117.7 . . ?
C13 C14 H14 117.1 . . ?
C13 C14 C15 125.9(7) . . ?
C15 C14 H14 117.1 . . ?
C14 C15 H15A 108.6 . . ?
C14 C15 H15B 108.6 . . ?
C14 C15 C16 114.5(6) . . ?
H15A C15 H15B 107.6 . . ?
C16 C15 H15A 108.6 . . ?
C16 C15 H15B 108.6 . . ?
C15 C16 H16 108.5 . . ?
C15 C16 C17 111.9(6) . . ?
C17 C16 H16 108.5 . . ?
C22 C16 C15 109.8(6) . . ?
C22 C16 H16 108.5 . . ?
C22 C16 C17 109.7(7) . . ?
C16 C17 H17A 107.8 . . ?
C16 C17 H17B 107.8 . . ?
H17A C17 H17B 107.2 . . ?
C18 C17 C16 117.9(6) . . ?
C18 C17 H17A 107.8 . . ?
C18 C17 H17B 107.8 . . ?
C17 C18 H18 108.6 . . ?
C19 C18 C17 117.0(6) . . ?
C19 C18 H18 108.6 . . ?
O4 C18 C17 108.9(5) . . ?
O4 C18 H18 108.6 . . ?
O4 C18 C19 104.7(5) . . ?
C18 C19 H19 109.8 . . ?
C18 C19 C20 109.8(5) . . ?
C20 C19 H19 109.8 . . ?
O3 C19 C18 109.3(6) . . ?
O3 C19 H19 109.8 . . ?
O3 C19 C20 108.5(5) . . ?
C19 C20 H20A 108.8 . . ?
C19 C20 H20B 108.8 . . ?
H20A C20 H20B 107.7 . . ?
C21 C20 C19 113.9(6) . . ?
C21 C20 H20A 108.8 . . ?
C21 C20 H20B 108.8 . . ?
C20 C21 C9 118.0(6) . . ?
O2 C21 C9 119.3(6) . . ?
O2 C21 C20 122.6(6) . . ?
C16 C22 H22A 109.5 . . ?
C16 C22 H22B 109.5 . . ?
C16 C22 H22C 109.5 . . ?
H22A C22 H22B 109.5 . . ?
H22A C22 H22C 109.5 . . ?
H22B C22 H22C 109.5 . . ?
H23A C23 H23B 109.5 . . ?
H23A C23 H23C 109.5 . . ?
H23B C23 H23C 109.5 . . ?
O3 C23 H23A 109.5 . . ?
O3 C23 H23B 109.5 . . ?
O3 C23 H23C 109.5 . . ?
C2' N1' H1' 125.1 . . ?
C9' N1' C2' 109.8(6) . . ?
C9' N1' H1' 125.1 . . ?
C1 N2 C3 116.2(6) . . ?
C1 N2 H2 121.9 . . ?
C3 N2 H2 121.9 . . ?
C23 O3 C19 114.5(5) . . ?
C10" O4 C18 117.9(5) . . ?
C7" O6 C9" 117.6(6) . . ?
Cl1S C1S H1S 107.6 . . ?
Cl2S C1S H1S 107.6 . . ?
Cl2S C1S Cl1S 113.0(10) . . ?
Cl2S C1S Cl3S 111.3(8) . . ?
Cl3S C1S H1S 107.6 . . ?
Cl3S C1S Cl1S 109.6(9) . . ?
Cl1T C1T H1T 93.9 . . ?
Cl2T C1T H1T 93.9 . . ?
Cl2T C1T Cl1T 119.9(17) . . ?
Cl2T C1T Cl3T 118.2(17) . . ?
Cl3T C1T H1T 93.9 . . ?
Cl3T C1T Cl1T 120.5(16) . . ?

loop_
_geom_bond_atom_site_label_1
_geom_bond_atom_site_label_2
_geom_bond_distance
_geom_bond_site_symmetry_2
_geom_bond_publ_flag
C1 C9 1.526(9) . ?
C1 N2 1.311(9) . ?
C1 O1 1.245(9) . ?
C1" C2" 1.396(10) . ?
C1" C6" 1.388(11) . ?
C1" C7" 1.529(9) . ?
C2" H2" 0.9500 . ?
C2" C3" 1.379(11) . ?
C2' H2' 0.9500 . ?
C2' C3' 1.376(10) . ?
C2' N1' 1.374(11) . ?
C3 H3 1.0000 . ?
C3 C4 1.550(10) . ?
C3 C10 1.553(10) . ?
C3 N2 1.450(10) . ?
C3" H3" 0.9500 . ?
C3" C4" 1.396(12) . ?
C3' C4' 1.432(11) . ?
C3' C10 1.492(10) . ?
C4 H4 1.0000 . ?
C4 C5 1.573(11) . ?
C4 C9 1.540(11) . ?
C4" H4" 0.9500 . ?
C4" C5" 1.364(11) . ?
C4' C5' 1.409(12) . ?
C4' C9' 1.417(10) . ?
C5 H5 1.0000 . ?
C5 C6 1.525(13) . ?
C5 C11 1.521(14) . ?
C5" H5" 0.9500 . ?
C5" C6" 1.408(10) . ?
C5' H5' 0.9500 . ?
C5' C6' 1.411(14) . ?
C6 C7 1.316(12) . ?
C6 C12 1.501(13) . ?
C6" H6" 0.9500 . ?
C6' H6' 0.9500 . ?
C6' C7' 1.347(16) . ?
C7 H7 0.9500 . ?
C7 C8 1.491(12) . ?
C7" C8" 1.535(10) . ?
C7" C10" 1.543(10) . ?
C7" O6 1.420(9) . ?
C7' H7' 0.9500 . ?
C7' C8' 1.381(16) . ?
C8 H8 1.0000 . ?
C8 C9 1.589(9) . ?
C8 C13 1.512(12) . ?
C8" F1 1.350(10) . ?
C8" F2 1.318(9) . ?
C8" F3 1.332(8) . ?
C8' H8' 0.9500 . ?
C8' C9' 1.387(13) . ?
C9 C21 1.547(9) . ?
C9" H9"A 0.9800 . ?
C9" H9"B 0.9800 . ?
C9" H9"C 0.9800 . ?
C9" O6 1.441(10) . ?
C9' N1' 1.360(12) . ?
C10 H10A 0.9900 . ?
C10 H10B 0.9900 . ?
C10" O4 1.337(9) . ?
C10" O5 1.208(9) . ?
C11 H11A 0.9800 . ?
C11 H11B 0.9800 . ?
C11 H11C 0.9800 . ?
C12 H12A 0.9800 . ?
C12 H12B 0.9800 . ?
C12 H12C 0.9800 . ?
C13 H13 0.9500 . ?
C13 C14 1.315(11) . ?
C14 H14 0.9500 . ?
C14 C15 1.492(12) . ?
C15 H15A 0.9900 . ?
C15 H15B 0.9900 . ?
C15 C16 1.541(11) . ?
C16 H16 1.0000 . ?
C16 C17 1.548(10) . ?
C16 C22 1.535(11) . ?
C17 H17A 0.9900 . ?
C17 H17B 0.9900 . ?
C17 C18 1.519(10) . ?
C18 H18 1.0000 . ?
C18 C19 1.514(10) . ?
C18 O4 1.474(8) . ?
C19 H19 1.0000 . ?
C19 C20 1.525(10) . ?
C19 O3 1.430(8) . ?
C20 H20A 0.9900 . ?
C20 H20B 0.9900 . ?
C20 C21 1.510(10) . ?
C21 O2 1.208(8) . ?
C22 H22A 0.9800 . ?
C22 H22B 0.9800 . ?
C22 H22C 0.9800 . ?
C23 H23A 0.9800 . ?
C23 H23B 0.9800 . ?
C23 H23C 0.9800 . ?
C23 O3 1.396(9) . ?
N1' H1' 0.8800 . ?
N2 H2 0.8800 . ?
C1S H1S 1.0000 . ?
C1S Cl1S 1.771(17) . ?
C1S Cl2S 1.712(15) . ?
C1S Cl3S 1.753(15) . ?
C1T H1T 1.0000 . ?
C1T Cl1T 1.78(2) . ?
C1T Cl2T 1.73(2) . ?
C1T Cl3T 1.76(2) . ?

loop_
_geom_torsion_atom_site_label_1
_geom_torsion_atom_site_label_2
_geom_torsion_atom_site_label_3
_geom_torsion_atom_site_label_4
_geom_torsion
_geom_torsion_site_symmetry_1
_geom_torsion_site_symmetry_2
_geom_torsion_site_symmetry_3
_geom_torsion_site_symmetry_4
_geom_torsion_publ_flag
C1 C9 C21 C20 24.4(8) . . . . ?
C1 C9 C21 O2 -158.6(6) . . . . ?
C1" C2" C3" C4" 1.2(11) . . . . ?
C1" C7" C8" F1 -51.4(8) . . . . ?
C1" C7" C8" F2 -172.3(6) . . . . ?
C1" C7" C8" F3 67.5(8) . . . . ?
C1" C7" C10" O4 89.2(7) . . . . ?
C1" C7" C10" O5 -91.2(8) . . . . ?
C1" C7" O6 C9" 44.5(8) . . . . ?
C2" C1" C6" C5" 0.3(11) . . . . ?
C2" C1" C7" C8" -64.2(9) . . . . ?
C2" C1" C7" C10" 172.2(6) . . . . ?
C2" C1" C7" O6 50.3(9) . . . . ?
C2" C3" C4" C5" -1.0(12) . . . . ?
C2' C3' C4' C5' 178.0(8) . . . . ?
C2' C3' C4' C9' -0.1(7) . . . . ?
C2' C3' C10 C3 101.6(8) . . . . ?
C3 C4 C5 C6 -78.1(8) . . . . ?
C3 C4 C5 C11 52.8(9) . . . . ?
C3 C4 C9 C1 15.5(7) . . . . ?
C3 C4 C9 C8 133.7(6) . . . . ?
C3 C4 C9 C21 -108.0(6) . . . . ?
C3" C4" C5" C6" 0.5(13) . . . . ?
C3' C2' N1' C9' -0.1(8) . . . . ?
C3' C4' C5' C6' -178.1(8) . . . . ?
C3' C4' C9' C8' 177.7(7) . . . . ?
C3' C4' C9' N1' 0.1(7) . . . . ?
C4 C3 C10 C3' -53.6(9) . . . . ?
C4 C3 N2 C1 3.7(8) . . . . ?
C4 C5 C6 C7 -51.8(9) . . . . ?
C4 C5 C6 C12 130.3(8) . . . . ?
C4 C9 C21 C20 142.4(6) . . . . ?
C4 C9 C21 O2 -40.7(8) . . . . ?
C4" C5" C6" C1" -0.1(13) . . . . ?
C4' C3' C10 C3 -79.4(9) . . . . ?
C4' C5' C6' C7' -0.5(13) . . . . ?
C4' C9' N1' C2' 0.0(8) . . . . ?
C5 C4 C9 C1 -108.3(6) . . . . ?
C5 C4 C9 C8 9.9(8) . . . . ?
C5 C4 C9 C21 128.2(6) . . . . ?
C5 C6 C7 C8 3.6(11) . . . . ?
C5' C4' C9' C8' -0.9(10) . . . . ?
C5' C4' C9' N1' -178.5(6) . . . . ?
C5' C6' C7' C8' 2.2(14) . . . . ?
C6 C7 C8 C9 51.0(9) . . . . ?
C6 C7 C8 C13 179.6(7) . . . . ?
C6" C1" C2" C3" -0.8(11) . . . . ?
C6" C1" C7" C8" 117.9(7) . . . . ?
C6" C1" C7" C10" -5.7(10) . . . . ?
C6" C1" C7" O6 -127.6(7) . . . . ?
C6' C7' C8' C9' -3.0(13) . . . . ?
C7 C8 C9 C1 59.4(8) . . . . ?
C7 C8 C9 C4 -54.2(7) . . . . ?
C7 C8 C9 C21 -177.6(6) . . . . ?
C7 C8 C13 C14 138.4(8) . . . . ?
C7" C1" C2" C3" -178.7(7) . . . . ?
C7" C1" C6" C5" 178.2(7) . . . . ?
C7" C10" O4 C18 -171.0(5) . . . . ?
C7' C8' C9' C4' 2.4(11) . . . . ?
C7' C8' C9' N1' 179.5(8) . . . . ?
C8 C9 C21 C20 -96.7(7) . . . . ?
C8 C9 C21 O2 80.2(7) . . . . ?
C8 C13 C14 C15 179.0(6) . . . . ?
C8" C7" C10" O4 -34.6(8) . . . . ?
C8" C7" C10" O5 145.0(7) . . . . ?
C8" C7" O6 C9" 164.6(6) . . . . ?
C8' C9' N1' C2' -177.4(8) . . . . ?
C9 C1 N2 C3 6.7(8) . . . . ?
C9 C4 C5 C6 41.9(9) . . . . ?
C9 C4 C5 C11 172.9(7) . . . . ?
C9 C8 C13 C14 -97.7(8) . . . . ?
C9' C4' C5' C6' -0.1(10) . . . . ?
C10 C3 C4 C5 -124.0(7) . . . . ?
C10 C3 C4 C9 111.2(7) . . . . ?
C10 C3 N2 C1 -120.1(7) . . . . ?
C10 C3' C4' C5' -1.1(13) . . . . ?
C10 C3' C4' C9' -179.3(6) . . . . ?
C10" C7" C8" F1 71.4(7) . . . . ?
C10" C7" C8" F2 -49.5(8) . . . . ?
C10" C7" C8" F3 -169.7(6) . . . . ?
C10" C7" O6 C9" -77.9(7) . . . . ?
C11 C5 C6 C7 178.5(7) . . . . ?
C11 C5 C6 C12 0.7(12) . . . . ?
C12 C6 C7 C8 -178.6(8) . . . . ?
C13 C8 C9 C1 -69.2(8) . . . . ?
C13 C8 C9 C4 177.1(6) . . . . ?
C13 C8 C9 C21 53.8(7) . . . . ?
C13 C14 C15 C16 -111.3(8) . . . . ?
C14 C15 C16 C17 69.5(8) . . . . ?
C14 C15 C16 C22 -168.4(7) . . . . ?
C15 C16 C17 C18 -123.7(7) . . . . ?
C16 C17 C18 C19 61.5(8) . . . . ?
C16 C17 C18 O4 -56.9(8) . . . . ?
C17 C18 C19 C20 66.1(7) . . . . ?
C17 C18 C19 O3 -175.0(5) . . . . ?
C17 C18 O4 C10" -95.5(6) . . . . ?
C18 C19 C20 C21 -148.9(5) . . . . ?
C18 C19 O3 C23 120.3(7) . . . . ?
C19 C18 O4 C10" 138.5(5) . . . . ?
C19 C20 C21 C9 155.0(6) . . . . ?
C19 C20 C21 O2 -21.9(9) . . . . ?
C20 C19 O3 C23 -119.9(7) . . . . ?
C22 C16 C17 C18 114.1(7) . . . . ?
N1' C2' C3' C4' 0.1(7) . . . . ?
N1' C2' C3' C10 179.3(6) . . . . ?
N2 C1 C9 C4 -14.0(7) . . . . ?
N2 C1 C9 C8 -131.8(6) . . . . ?
N2 C1 C9 C21 109.9(7) . . . . ?
N2 C3 C4 C5 112.6(6) . . . . ?
N2 C3 C4 C9 -12.1(7) . . . . ?
N2 C3 C10 C3' 64.1(8) . . . . ?
O1 C1 C9 C4 165.8(6) . . . . ?
O1 C1 C9 C8 48.0(9) . . . . ?
O1 C1 C9 C21 -70.3(8) . . . . ?
O1 C1 N2 C3 -173.1(6) . . . . ?
O3 C19 C20 C21 91.8(7) . . . . ?
O4 C18 C19 C20 -173.2(5) . . . . ?
O4 C18 C19 O3 -54.3(6) . . . . ?
O5 C10" O4 C18 9.4(9) . . . . ?
O6 C7" C8" F1 -172.7(5) . . . . ?
O6 C7" C8" F2 66.5(7) . . . . ?
O6 C7" C8" F3 -53.7(7) . . . . ?
O6 C7" C10" O4 -146.2(5) . . . . ?
O6 C7" C10" O5 33.3(8) . . . . ?
